data_7057210
loop_
_publ_author_name
'Hlinov\'a, Veronika'
'Jaro\<s, Adam'
'David, Tom\'a\<s'
'C\'isa\<rov\'a, Ivana'
'Kotek, Jan'
'Kub\'i\<cek, Vojt\<ech'
'Hermann, Petr'

_publ_section_title
;
 Complexes of phosphonate and phosphinate derivatives of dipicolylamine
;
_journal_issue 10
_journal_name_full 'New Journal of Chemistry'
_journal_page_first 7713
_journal_paper_doi 10.1039/C8NJ00100F
_journal_volume 42
_journal_year 2018
_chemical_formula_moiety 'C13 H15 Cl Cu N3 O3 P, 3(H2 O)'
_chemical_formula_sum 'C13 H21 Cl Cu N3 O6 P'
_chemical_formula_weight 445.29
_space_group_crystal_system triclinic
_space_group_IT_number 2
_space_group_name_Hall '-P 1'
_space_group_name_H-M_alt 'P -1'
_symmetry_space_group_name_Hall '-P 1'
_symmetry_space_group_name_H-M 'P -1'
_atom_sites_solution_hydrogens mixed
_audit_creation_method SHELXL-2014/7
_audit_update_record
;
2018-01-07 deposited with the CCDC.
2018-03-26 downloaded from the CCDC.
;
_cell_angle_alpha 73.868(2)
_cell_angle_beta 74.070(2)
_cell_angle_gamma 69.458(2)
_cell_formula_units_Z 2
_cell_length_a 8.0880(4)
_cell_length_b 8.5326(5)
_cell_length_c 14.6161(8)
_cell_measurement_reflns_used 5679
_cell_measurement_temperature 150(2)
_cell_measurement_theta_max 27.5366
_cell_measurement_theta_min 2.6026
_cell_volume 889.62(8)
_computing_cell_refinement 'SAINT V8.37A (Bruker AXS Inc., 2015)'
_computing_data_collection 'Bruker Instrument Service v2016.1.0.1'
_computing_data_reduction 'SAINT V8.37A (Bruker AXS Inc., 2015)'
_computing_structure_refinement 'SHELXL-2014/7 (Sheldrick, 2014)'
_computing_structure_solution 'XT, VERSION 2014/5'
_diffrn_ambient_temperature 150(2)
_diffrn_detector_area_resol_mean 8.3333
_diffrn_measured_fraction_theta_full 0.999
_diffrn_measured_fraction_theta_max 0.997
_diffrn_measurement_device_type 'Bruker APEX-II CCD'
_diffrn_measurement_method '\f and \w scans'
_diffrn_radiation_monochromator graphite
_diffrn_radiation_source 'fine-focus sealed tube'
_diffrn_radiation_type MoK\a
_diffrn_radiation_wavelength 0.71073
_diffrn_reflns_av_R_equivalents 0.0295
_diffrn_reflns_av_unetI/netI 0.0334
_diffrn_reflns_Laue_measured_fraction_full 0.999
_diffrn_reflns_Laue_measured_fraction_max 0.997
_diffrn_reflns_limit_h_max 9
_diffrn_reflns_limit_h_min -10
_diffrn_reflns_limit_k_max 11
_diffrn_reflns_limit_k_min -11
_diffrn_reflns_limit_l_max 18
_diffrn_reflns_limit_l_min -19
_diffrn_reflns_number 15218
_diffrn_reflns_point_group_measured_fraction_full 0.999
_diffrn_reflns_point_group_measured_fraction_max 0.997
_diffrn_reflns_theta_full 25.242
_diffrn_reflns_theta_max 27.593
_diffrn_reflns_theta_min 2.603
_exptl_absorpt_coefficient_mu 1.503
_exptl_absorpt_correction_T_max 0.91
_exptl_absorpt_correction_T_min 0.75
_exptl_absorpt_correction_type numerical
_exptl_absorpt_process_details
;
SADABS-2014/5 - Bruker AXS area detector scaling and absorption correction
;
_exptl_crystal_colour blue
_exptl_crystal_density_diffrn 1.662
_exptl_crystal_description plate
_exptl_crystal_F_000 458
_exptl_crystal_size_max 0.262
_exptl_crystal_size_mid 0.186
_exptl_crystal_size_min 0.065
_refine_diff_density_max 0.524
_refine_diff_density_min -0.387
_refine_diff_density_rms 0.079
_refine_ls_extinction_method none
_refine_ls_goodness_of_fit_ref 1.055
_refine_ls_hydrogen_treatment mixed
_refine_ls_matrix_type full
_refine_ls_number_parameters 251
_refine_ls_number_reflns 4103
_refine_ls_number_restraints 4
_refine_ls_restrained_S_all 1.055
_refine_ls_R_factor_all 0.0449
_refine_ls_R_factor_gt 0.0342
_refine_ls_shift/su_max 0.001
_refine_ls_shift/su_mean 0.000
_refine_ls_structure_factor_coef Fsqd
_refine_ls_weighting_details 'w=1/[\s^2^(Fo^2^)+(0.0535P)^2^+0.1929P] where P=(Fo^2^+2Fc^2^)/3'
_refine_ls_weighting_scheme calc
_refine_ls_wR_factor_gt 0.0871
_refine_ls_wR_factor_ref 0.0918
_reflns_Friedel_coverage 0.000
_reflns_number_gt 3393
_reflns_number_total 4103
_reflns_threshold_expression 'I > 2\s(I)'
_cod_data_source_file c8nj00100f2.cif
_cod_data_source_block cudpap
_cod_depositor_comments 'Adding full bibliography for 7057202--7057211.cif.'
_cod_original_cell_volume 889.62(9)
_cod_database_code 7057210
_shelx_shelxl_version_number 2014/7
_shelx_space_group_comment
;
The symmetry employed for this shelxl refinement is uniquely defined
by the following loop, which should always be used as a source of
symmetry information in preference to the above space-group names.
They are only intended as comments.
;
_shelx_estimated_absorpt_t_min 0.694
_shelx_estimated_absorpt_t_max 0.909

loop_
_space_group_symop_operation_xyz
'x, y, z'
'-x, -y, -z'

loop_
_atom_site_label
_atom_site_type_symbol
_atom_site_fract_x
_atom_site_fract_y
_atom_site_fract_z
_atom_site_U_iso_or_equiv
_atom_site_adp_type
_atom_site_occupancy
_atom_site_site_symmetry_order
_atom_site_calc_flag
_atom_site_refinement_flags_posn
_atom_site_refinement_flags_adp
Cu1 Cu 0.51642(4) 0.36543(3) 0.14468(2) 0.01714(10) Uani 1 1 d . .
Cl1 Cl 0.69796(8) 0.29100(7) 0.00579(4) 0.02365(14) Uani 1 1 d . .
N1 N 0.3449(3) 0.4527(2) 0.26752(13) 0.0173(4) Uani 1 1 d . .
C2 C 0.4333(3) 0.3682(3) 0.35295(16) 0.0209(5) Uani 1 1 d . .
H21 H 0.3403 0.3771 0.4132 0.025 Uiso 1 1 calc R U
H22 H 0.5173 0.4291 0.3529 0.025 Uiso 1 1 calc R U
P3 P 0.55636(8) 0.14468(7) 0.35319(4) 0.01822(14) Uani 1 1 d . .
O31 O 0.6488(2) 0.1357(2) 0.25083(11) 0.0209(3) Uani 1 1 d . .
O32 O 0.4130(2) 0.0440(2) 0.38397(14) 0.0254(4) Uani 1 1 d . .
H32O H 0.389(4) 0.017(3) 0.438(2) 0.022(8) Uiso 1 1 d . .
O33 O 0.6715(2) 0.0877(2) 0.42942(11) 0.0220(4) Uani 1 1 d . .
C10 C 0.1705(3) 0.4204(3) 0.28267(18) 0.0251(5) Uani 1 1 d . .
H101 H 0.0790 0.5293 0.2629 0.030 Uiso 1 1 calc R U
H102 H 0.1309 0.3765 0.3526 0.030 Uiso 1 1 calc R U
C11 C 0.1823(3) 0.2929(3) 0.22530(16) 0.0210(5) Uani 1 1 d . .
N12 N 0.3228(3) 0.2668(2) 0.15096(13) 0.0176(4) Uani 1 1 d . .
C13 C 0.3313(3) 0.1626(3) 0.09392(17) 0.0213(5) Uani 1 1 d . .
H131 H 0.4301 0.1439 0.0410 0.026 Uiso 1 1 calc R U
C14 C 0.2021(3) 0.0827(3) 0.10980(18) 0.0248(5) Uani 1 1 d . .
H141 H 0.2111 0.0110 0.0681 0.030 Uiso 1 1 calc R U
C15 C 0.0597(3) 0.1079(3) 0.18686(19) 0.0283(6) Uani 1 1 d . .
H151 H -0.0306 0.0532 0.1995 0.034 Uiso 1 1 calc R U
C16 C 0.0497(3) 0.2147(3) 0.24598(19) 0.0271(5) Uani 1 1 d . .
H161 H -0.0471 0.2334 0.2999 0.032 Uiso 1 1 calc R U
C20 C 0.3286(3) 0.6385(3) 0.24288(17) 0.0220(5) Uani 1 1 d . .
H201 H 0.2777 0.6873 0.3023 0.026 Uiso 1 1 calc R U
H202 H 0.2468 0.6995 0.1963 0.026 Uiso 1 1 calc R U
C21 C 0.5124(3) 0.6605(3) 0.19867(16) 0.0195(5) Uani 1 1 d . .
N22 N 0.6255(3) 0.5394(2) 0.14846(13) 0.0180(4) Uani 1 1 d . .
C23 C 0.7920(3) 0.5489(3) 0.10671(16) 0.0208(5) Uani 1 1 d . .
H231 H 0.8722 0.4635 0.0720 0.025 Uiso 1 1 calc R U
C24 C 0.8511(4) 0.6789(3) 0.11232(18) 0.0254(5) Uani 1 1 d . .
H241 H 0.9701 0.6826 0.0820 0.030 Uiso 1 1 calc R U
C25 C 0.7347(4) 0.8032(3) 0.16257(18) 0.0283(6) Uani 1 1 d . .
H251 H 0.7717 0.8949 0.1665 0.034 Uiso 1 1 calc R U
C26 C 0.5638(3) 0.7924(3) 0.20712(17) 0.0238(5) Uani 1 1 d . .
H261 H 0.4825 0.8753 0.2433 0.029 Uiso 1 1 calc R U
O1W O 1.0595(4) 0.2256(4) 0.5850(3) 0.0727(9) Uani 1 1 d D .
H11W H 1.119(5) 0.134(5) 0.584(3) 0.063(13) Uiso 1 1 d . .
H12W H 0.971(4) 0.242(6) 0.561(3) 0.076 Uiso 1 1 d D U
O2W O 0.7402(4) 0.2986(3) 0.52157(19) 0.0621(8) Uani 1 1 d D .
H21W H 0.729(6) 0.230(4) 0.493(3) 0.080(14) Uiso 1 1 d D .
H22W H 0.756(6) 0.397(6) 0.473(3) 0.096 Uiso 1 1 d . U
O3W O 0.7145(4) 0.6069(3) 0.40228(17) 0.0561(7) Uani 1 1 d D .
H31W H 0.615(4) 0.675(5) 0.391(3) 0.091(16) Uiso 1 1 d D .
H32W H 0.789(6) 0.638(6) 0.418(4) 0.109 Uiso 1 1 d D U

loop_
_atom_site_aniso_label
_atom_site_aniso_U_11
_atom_site_aniso_U_22
_atom_site_aniso_U_33
_atom_site_aniso_U_23
_atom_site_aniso_U_13
_atom_site_aniso_U_12
Cu1 0.01902(16) 0.01861(15) 0.01563(15) -0.00632(11) -0.00030(11) -0.00792(11)
Cl1 0.0253(3) 0.0293(3) 0.0199(3) -0.0123(2) 0.0033(2) -0.0127(2)
N1 0.0179(10) 0.0179(9) 0.0171(9) -0.0060(7) -0.0027(7) -0.0052(8)
C2 0.0258(13) 0.0198(11) 0.0170(11) -0.0041(9) -0.0033(9) -0.0073(10)
P3 0.0224(3) 0.0167(3) 0.0161(3) -0.0024(2) -0.0030(2) -0.0078(2)
O31 0.0235(9) 0.0181(8) 0.0182(8) -0.0037(6) -0.0018(7) -0.0045(7)
O32 0.0313(10) 0.0293(10) 0.0199(9) -0.0009(7) -0.0052(8) -0.0174(8)
O33 0.0267(9) 0.0208(8) 0.0197(8) -0.0027(6) -0.0049(7) -0.0094(7)
C10 0.0190(12) 0.0322(13) 0.0232(12) -0.0121(10) 0.0026(10) -0.0066(10)
C11 0.0205(12) 0.0202(11) 0.0204(11) -0.0028(9) -0.0053(9) -0.0036(9)
N12 0.0182(10) 0.0179(9) 0.0170(9) -0.0026(7) -0.0024(7) -0.0071(8)
C13 0.0244(12) 0.0187(11) 0.0212(11) -0.0026(9) -0.0052(9) -0.0073(10)
C14 0.0286(14) 0.0200(11) 0.0288(13) -0.0030(10) -0.0105(11) -0.0085(10)
C15 0.0239(13) 0.0246(12) 0.0388(15) -0.0030(11) -0.0084(11) -0.0110(10)
C16 0.0183(13) 0.0290(13) 0.0318(14) -0.0032(10) -0.0021(10) -0.0088(10)
C20 0.0241(12) 0.0184(11) 0.0197(11) -0.0067(9) -0.0026(9) -0.0008(9)
C21 0.0259(12) 0.0161(10) 0.0152(10) -0.0028(8) -0.0060(9) -0.0033(9)
N22 0.0212(10) 0.0168(9) 0.0157(9) -0.0026(7) -0.0035(8) -0.0060(8)
C23 0.0234(12) 0.0213(11) 0.0179(11) -0.0039(9) -0.0031(9) -0.0076(10)
C24 0.0292(13) 0.0263(12) 0.0253(12) -0.0029(10) -0.0072(10) -0.0140(11)
C25 0.0418(16) 0.0201(12) 0.0299(13) -0.0015(10) -0.0139(12) -0.0151(11)
C26 0.0336(14) 0.0156(11) 0.0224(12) -0.0045(9) -0.0102(10) -0.0035(10)
O1W 0.0543(18) 0.0366(14) 0.115(3) -0.0269(16) -0.0118(17) 0.0064(13)
O2W 0.114(2) 0.0345(13) 0.0540(15) -0.0114(11) -0.0355(15) -0.0247(14)
O3W 0.075(2) 0.0491(14) 0.0374(13) -0.0047(11) -0.0209(13) -0.0058(14)

loop_
_atom_type_symbol
_atom_type_description
_atom_type_scat_dispersion_real
_atom_type_scat_dispersion_imag
_atom_type_scat_source
C C 0.0033 0.0016 'International Tables Vol C Tables 4.2.6.8 and 6.1.1.4'
H H 0.0000 0.0000 'International Tables Vol C Tables 4.2.6.8 and 6.1.1.4'
N N 0.0061 0.0033 'International Tables Vol C Tables 4.2.6.8 and 6.1.1.4'
O O 0.0106 0.0060 'International Tables Vol C Tables 4.2.6.8 and 6.1.1.4'
P P 0.1023 0.0942 'International Tables Vol C Tables 4.2.6.8 and 6.1.1.4'
Cl Cl 0.1484 0.1585 'International Tables Vol C Tables 4.2.6.8 and 6.1.1.4'
Cu Cu 0.3201 1.2651 'International Tables Vol C Tables 4.2.6.8 and 6.1.1.4'

loop_
_geom_angle_atom_site_label_1
_geom_angle_atom_site_label_2
_geom_angle_atom_site_label_3
_geom_angle
N12 Cu1 N22 157.76(8)
N12 Cu1 N1 83.03(7)
N22 Cu1 N1 80.96(7)
N12 Cu1 Cl1 98.53(6)
N22 Cu1 Cl1 96.47(6)
N1 Cu1 Cl1 175.83(5)
N12 Cu1 O31 92.24(7)
N22 Cu1 O31 101.82(7)
N1 Cu1 O31 85.70(6)
Cl1 Cu1 O31 98.08(4)
C10 N1 C2 112.04(18)
C10 N1 C20 112.58(18)
C2 N1 C20 109.72(17)
C10 N1 Cu1 109.81(13)
C2 N1 Cu1 109.29(13)
C20 N1 Cu1 102.98(13)
N1 C2 P3 112.64(15)
N1 C2 H21 109.1
P3 C2 H21 109.1
N1 C2 H22 109.1
P3 C2 H22 109.1
H21 C2 H22 107.8
O31 P3 O33 118.09(10)
O31 P3 O32 108.73(10)
O33 P3 O32 109.83(9)
O31 P3 C2 105.97(10)
O33 P3 C2 106.47(10)
O32 P3 C2 107.16(11)
P3 O31 Cu1 111.79(9)
P3 O32 H32O 112(2)
N1 C10 C11 111.98(19)
N1 C10 H101 109.2
C11 C10 H101 109.2
N1 C10 H102 109.2
C11 C10 H102 109.2
H101 C10 H102 107.9
N12 C11 C16 122.1(2)
N12 C11 C10 116.7(2)
C16 C11 C10 121.1(2)
C11 N12 C13 118.4(2)
C11 N12 Cu1 115.72(15)
C13 N12 Cu1 125.51(16)
N12 C13 C14 122.4(2)
N12 C13 H131 118.8
C14 C13 H131 118.8
C13 C14 C15 119.1(2)
C13 C14 H141 120.5
C15 C14 H141 120.5
C14 C15 C16 119.0(2)
C14 C15 H151 120.5
C16 C15 H151 120.5
C11 C16 C15 119.0(2)
C11 C16 H161 120.5
C15 C16 H161 120.5
N1 C20 C21 108.88(18)
N1 C20 H201 109.9
C21 C20 H201 109.9
N1 C20 H202 109.9
C21 C20 H202 109.9
H201 C20 H202 108.3
N22 C21 C26 121.8(2)
N22 C21 C20 114.6(2)
C26 C21 C20 123.6(2)
C23 N22 C21 118.6(2)
C23 N22 Cu1 127.48(16)
C21 N22 Cu1 113.89(15)
N22 C23 C24 122.2(2)
N22 C23 H231 118.9
C24 C23 H231 118.9
C25 C24 C23 119.0(2)
C25 C24 H241 120.5
C23 C24 H241 120.5
C24 C25 C26 119.0(2)
C24 C25 H251 120.5
C26 C25 H251 120.5
C21 C26 C25 119.3(2)
C21 C26 H261 120.3
C25 C26 H261 120.3
H11W O1W H12W 108(4)
H21W O2W H22W 107(4)
H31W O3W H32W 122(5)

loop_
_geom_bond_atom_site_label_1
_geom_bond_atom_site_label_2
_geom_bond_distance
Cu1 N12 1.9929(19)
Cu1 N22 1.9941(19)
Cu1 N1 2.0863(18)
Cu1 Cl1 2.2597(6)
Cu1 O31 2.2685(15)
N1 C10 1.477(3)
N1 C2 1.489(3)
N1 C20 1.491(3)
C2 P3 1.815(2)
C2 H21 0.9900
C2 H22 0.9900
P3 O31 1.4876(17)
P3 O33 1.5149(16)
P3 O32 1.5757(18)
O32 H32O 0.75(3)
C10 C11 1.512(3)
C10 H101 0.9900
C10 H102 0.9900
C11 N12 1.342(3)
C11 C16 1.379(3)
N12 C13 1.352(3)
C13 C14 1.375(3)
C13 H131 0.9500
C14 C15 1.375(4)
C14 H141 0.9500
C15 C16 1.389(4)
C15 H151 0.9500
C16 H161 0.9500
C20 C21 1.504(3)
C20 H201 0.9900
C20 H202 0.9900
C21 N22 1.354(3)
C21 C26 1.374(3)
N22 C23 1.338(3)
C23 C24 1.382(3)
C23 H231 0.9500
C24 C25 1.380(4)
C24 H241 0.9500
C25 C26 1.380(4)
C25 H251 0.9500
C26 H261 0.9500
O1W H11W 0.76(4)
O1W H12W 0.836(19)
O2W H21W 0.847(19)
O2W H22W 0.96(5)
O3W H31W 0.839(19)
O3W H32W 0.841(19)
